data_4038806
loop_
_publ_author_name
'Deng, Qingsong'
'Yu, Aimin'
'Zhou, Jie'
'Cao, Qin'
'Meng, Xiangtai'

_publ_section_title
;
 Construction of Benzothiophene or
 Benzothiopheno[2,3-<i>e</i>]azepinedione Derivatives via Three-Component
 Domino or One-Pot Sequences.
;
_journal_issue 19
_journal_name_full 'The Journal of organic chemistry'
_journal_page_first 12270
_journal_page_last 12283
_journal_paper_doi 10.1021/acs.joc.0c01505
_journal_volume 85
_journal_year 2020
_chemical_formula_moiety 'C25 H18 F N O2 S'
_chemical_formula_sum 'C25 H18 F N O2 S'
_chemical_formula_weight 415.46
_space_group_crystal_system orthorhombic
_space_group_IT_number 33
_space_group_name_Hall 'P 2c -2n'
_space_group_name_H-M_alt 'P n a 21'
_atom_sites_solution_hydrogens mixed
_audit_creation_date 2019-02-27
_audit_creation_method
;
Olex2 1.2
(compiled 2018.05.29 svn.r3508 for OlexSys, GUI svn.r5506)
;
_cell_angle_alpha 90
_cell_angle_beta 90
_cell_angle_gamma 90
_cell_formula_units_Z 4
_cell_length_a 13.6766(14)
_cell_length_b 12.8566(13)
_cell_length_c 11.4740(11)
_cell_measurement_reflns_used 1682
_cell_measurement_temperature 293(2)
_cell_measurement_theta_max 26.8710
_cell_measurement_theta_min 2.8770
_cell_volume 2017.5(3)
_computing_cell_refinement 'CrysAlisPro 1.171.39.7e (Rigaku OD, 2015)'
_computing_data_collection 'CrysAlisPro 1.171.39.7e (Rigaku OD, 2015)'
_computing_data_reduction 'CrysAlisPro 1.171.39.7e (Rigaku OD, 2015)'
_computing_molecular_graphics 'Olex2 (Dolomanov et al., 2009)'
_computing_publication_material 'Olex2 (Dolomanov et al., 2009)'
_computing_structure_refinement 'ShelXL (Sheldrick, 2015)'
_computing_structure_solution 'SHELXT 2014/5 (Sheldrick, 2014)'
_diffrn_ambient_temperature 293
_diffrn_detector 'CCD plate'
_diffrn_measured_fraction_theta_full 0.999
_diffrn_measured_fraction_theta_max 0.999
_diffrn_measurement_details
;
List of Runs (angles in degrees, time in seconds):

  # Type    Start    End  Width  t~exp~   \w     \q     \k     \f   Frames
--------------------------------------------------------------------------
  1  \w     19.00  46.00   1.00    5.31    --   30.00  54.00-150.00   27
  2  \w    -74.00 110.00   1.00    5.31    --   30.00  54.00 -30.00  184
;
_diffrn_measurement_device 'two-circle diffractometer'
_diffrn_measurement_device_type 'XtaLAB Mini (ROW)'
_diffrn_measurement_method '\w scans'
_diffrn_orient_matrix_type 'CrysAlisPro convention (1999,Acta A55,543-557)'
_diffrn_orient_matrix_UB_11 0.0430162000
_diffrn_orient_matrix_UB_12 -0.0013018000
_diffrn_orient_matrix_UB_13 -0.0344849000
_diffrn_orient_matrix_UB_21 -0.0290259000
_diffrn_orient_matrix_UB_22 0.0011814000
_diffrn_orient_matrix_UB_23 -0.0513093000
_diffrn_orient_matrix_UB_31 0.0015580000
_diffrn_orient_matrix_UB_32 0.0550814000
_diffrn_orient_matrix_UB_33 0.0003291000
_diffrn_radiation_monochromator graphite
_diffrn_radiation_probe x-ray
_diffrn_radiation_type MoK\a
_diffrn_radiation_wavelength 0.71073
_diffrn_reflns_av_R_equivalents 0.0322
_diffrn_reflns_av_unetI/netI 0.0529
_diffrn_reflns_Laue_measured_fraction_full 0.999
_diffrn_reflns_Laue_measured_fraction_max 0.999
_diffrn_reflns_limit_h_max 16
_diffrn_reflns_limit_h_min -14
_diffrn_reflns_limit_k_max 14
_diffrn_reflns_limit_k_min -15
_diffrn_reflns_limit_l_max 14
_diffrn_reflns_limit_l_min -14
_diffrn_reflns_number 6749
_diffrn_reflns_point_group_measured_fraction_full 0.976
_diffrn_reflns_point_group_measured_fraction_max 0.973
_diffrn_reflns_theta_full 25.242
_diffrn_reflns_theta_max 25.989
_diffrn_reflns_theta_min 2.807
_diffrn_source 'fine-focus sealed X-ray tube'
_diffrn_source_type 'Enhance (Mo) X-ray Source'
_exptl_absorpt_coefficient_mu 0.192
_exptl_absorpt_correction_T_max 1.00000
_exptl_absorpt_correction_T_min 0.64553
_exptl_absorpt_correction_type multi-scan
_exptl_absorpt_process_details
;
CrysAlisPro 1.171.39.7e (Rigaku Oxford Diffraction, 2015)
Empirical absorption correction using spherical harmonics,
 implemented in SCALE3 ABSPACK scaling algorithm.
;
_exptl_crystal_colour 'clear colourless'
_exptl_crystal_colour_lustre clear
_exptl_crystal_colour_primary colourless
_exptl_crystal_density_diffrn 1.368
_exptl_crystal_description block
_exptl_crystal_F_000 864
_exptl_crystal_size_max 0.2
_exptl_crystal_size_mid 0.2
_exptl_crystal_size_min 0.2
_refine_diff_density_max 0.224
_refine_diff_density_min -0.272
_refine_diff_density_rms 0.064
_refine_ls_abs_structure_details
;
 Flack x determined using 933 quotients [(I+)-(I-)]/[(I+)+(I-)]
 (Parsons, Flack and Wagner, Acta Cryst. B69 (2013) 249-259).
;
_refine_ls_abs_structure_Flack 0.12(5)
_refine_ls_extinction_method none
_refine_ls_goodness_of_fit_ref 1.083
_refine_ls_hydrogen_treatment mixed
_refine_ls_matrix_type full
_refine_ls_number_parameters 280
_refine_ls_number_reflns 3849
_refine_ls_number_restraints 12
_refine_ls_restrained_S_all 1.083
_refine_ls_R_factor_all 0.0883
_refine_ls_R_factor_gt 0.0552
_refine_ls_shift/su_max 0.000
_refine_ls_shift/su_mean 0.000
_refine_ls_structure_factor_coef Fsqd
_refine_ls_weighting_details 'w=1/[\s^2^(Fo^2^)+(0.0597P)^2^+0.3706P] where P=(Fo^2^+2Fc^2^)/3'
_refine_ls_weighting_scheme calc
_refine_ls_wR_factor_gt 0.1235
_refine_ls_wR_factor_ref 0.1549
_reflns_Friedel_coverage 0.850
_reflns_Friedel_fraction_full 0.951
_reflns_Friedel_fraction_max 0.943
_reflns_number_gt 2676
_reflns_number_total 3849
_reflns_threshold_expression 'I > 2\s(I)'
_cod_data_source_file jo0c01505_si_002.cif
_cod_data_source_block 5
_cod_depositor_comments 'Adding full bibliography for 4038801--4038807.cif.'
_cod_database_code 4038806
_shelx_shelxl_version_number 2018/3
_shelx_space_group_comment
;
The symmetry employed for this shelxl refinement is uniquely defined
by the following loop, which should always be used as a source of
symmetry information in preference to the above space-group names.
They are only intended as comments.
;
_shelx_estimated_absorpt_t_max 0.963
_shelx_estimated_absorpt_t_min 0.963
_reflns_odcompleteness_completeness 99.75
_reflns_odcompleteness_iscentric 1
_reflns_odcompleteness_theta 26.32
_olex2_refinement_description
;
1. Fixed Uiso
 At 1.2 times of:
  All C(H) groups, All C(H,H) groups
 At 1.5 times of:
  All C(H,H,H) groups
2. Restrained distances
 C00H-C009 = C00B-C008
 1.55 with sigma of 0.001
3. Restrained planarity
 C00K, C00D, C00I, C00L, C00T, C00G
 with sigma of 0.1
 C00P, C007, C00F, C00J, C00S, C00N
 with sigma of 0.1
 C00B, C00E, C00Q, C00O, C00A, C00C
 with sigma of 0.1
4.a Secondary CH2 refined with riding coordinates:
 C00M(H00A,H00B)
4.b Aromatic/amide H refined with riding coordinates:
 C00C(H00C), C00G(H00G), C00I(H00I), C00J(H00J), C00K(H00K), C00L(H00L),
 C00N(H00N), C00O(H00O), C00P(H00P), C00Q(H00Q), C00S(H00S)
4.c Idealised Me refined as rotating group:
 C00U(H00F,H00H,H00M)
;
_olex2_submission_special_instructions 'No special instructions were received'
_oxdiff_exptl_absorpt_empirical_details
;
Empirical correction (ABSPACK) includes:
- Absorption correction using spherical harmonics
- Frame scaling
;
_oxdiff_exptl_absorpt_empirical_full_max 1.258
_oxdiff_exptl_absorpt_empirical_full_min 0.722

loop_
_space_group_symop_operation_xyz
'x, y, z'
'-x, -y, z+1/2'
'x+1/2, -y+1/2, z'
'-x+1/2, y+1/2, z+1/2'

loop_
_atom_site_label
_atom_site_type_symbol
_atom_site_fract_x
_atom_site_fract_y
_atom_site_fract_z
_atom_site_U_iso_or_equiv
_atom_site_adp_type
_atom_site_occupancy
_atom_site_site_symmetry_order
_atom_site_calc_flag
_atom_site_refinement_flags_posn
_atom_site_refinement_flags_adp
_atom_site_refinement_flags_occupancy
_atom_site_disorder_assembly
_atom_site_disorder_group
S001 S 0.44486(12) 0.61059(16) 0.90446(13) 0.0745(6) Uani 1 1 d . . . . .
O002 O 0.4277(3) 0.6765(3) 0.5367(3) 0.0671(12) Uani 1 1 d . . . . .
N003 N 0.3640(3) 0.8377(4) 0.6089(3) 0.0530(11) Uani 1 1 d . . . . .
F004 F 0.3808(4) 1.1678(5) 0.0784(4) 0.124(2) Uani 1 1 d . . . . .
O005 O 0.4518(3) 0.8700(5) 0.9186(4) 0.0932(17) Uani 1 1 d . . . . .
C006 C 0.3961(4) 0.7254(4) 0.6136(4) 0.0483(12) Uani 1 1 d . . . . .
C007 C 0.3065(4) 0.8997(4) 0.6836(4) 0.0508(13) Uani 1 1 d . . . . .
C008 C 0.4008(4) 0.6596(3) 0.7146(4) 0.0435(12) Uani 1 1 d D . . . .
C009 C 0.4184(4) 0.7133(4) 0.8087(4) 0.0528(14) Uani 1 1 d D . . . .
C00A C 0.3848(4) 0.3350(4) 0.6631(6) 0.0593(15) Uani 1 1 d . . . . .
C00B C 0.4038(4) 0.5390(3) 0.7188(4) 0.0459(12) Uani 1 1 d D . . . .
C00C C 0.3845(4) 0.4532(4) 0.6414(5) 0.0516(13) Uani 1 1 d . . . . .
H00C H 0.369291 0.472505 0.565441 0.062 Uiso 1 1 calc R . . . .
C00D C 0.3406(4) 0.9503(5) 0.3292(5) 0.0604(15) Uani 1 1 d . . . . .
C00E C 0.4257(4) 0.4958(5) 0.8193(5) 0.0578(15) Uani 1 1 d . . . . .
C00F C 0.3329(4) 0.9067(5) 0.7899(5) 0.0571(15) Uani 1 1 d . . . . .
C00G C 0.3405(5) 1.1457(6) 0.2533(5) 0.0642(16) Uani 1 1 d . . . . .
H00G H 0.331416 1.217030 0.261449 0.077 Uiso 1 1 calc R . . . .
C00H C 0.4098(4) 0.8303(4) 0.8407(5) 0.0627(17) Uani 1 1 d D . . . .
C00I C 0.3755(5) 0.9086(6) 0.2351(5) 0.0689(18) Uani 1 1 d . . . . .
H00I H 0.389295 0.838184 0.226211 0.083 Uiso 1 1 calc R . . . .
C00J C 0.2767(5) 0.9769(5) 0.8551(5) 0.0689(18) Uani 1 1 d . . . . .
H00J H 0.294955 0.983669 0.932827 0.083 Uiso 1 1 calc R . . . .
C00K C 0.3249(4) 1.0705(5) 0.3367(5) 0.0644(16) Uani 1 1 d . . . . .
H00K H 0.301714 1.094816 0.407877 0.077 Uiso 1 1 calc R . . . .
C00L C 0.3891(5) 0.9816(7) 0.1513(5) 0.080(2) Uani 1 1 d . . . . .
H00L H 0.412681 0.958060 0.080010 0.097 Uiso 1 1 calc R . . . .
C00M C 0.3203(5) 0.8704(5) 0.4207(5) 0.0683(17) Uani 1 1 d . . . . .
H00A H 0.253035 0.873744 0.447161 0.082 Uiso 1 1 calc R . . . .
H00B H 0.334151 0.800747 0.392641 0.082 Uiso 1 1 calc R . . . .
C00N C 0.1705(5) 1.0306(5) 0.7183(6) 0.0703(18) Uani 1 1 d . . . . .
H00N H 0.117046 1.066737 0.688738 0.084 Uiso 1 1 calc R . . . .
C00O C 0.4079(5) 0.2990(6) 0.7648(7) 0.0718(19) Uani 1 1 d . . . . .
H00O H 0.409894 0.228557 0.783218 0.086 Uiso 1 1 calc R . . . .
C00P C 0.2266(5) 0.9635(5) 0.6506(6) 0.0656(16) Uani 1 1 d . . . . .
H00P H 0.209181 0.959960 0.572368 0.079 Uiso 1 1 calc R . . . .
C00Q C 0.4292(4) 0.3771(6) 0.8420(6) 0.0711(19) Uani 1 1 d . . . . .
H00Q H 0.447968 0.356529 0.916382 0.085 Uiso 1 1 calc R . . . .
C00R C 0.3870(5) 0.9005(5) 0.5109(5) 0.0594(16) Uani 1 1 d . . . . .
C00S C 0.1973(5) 1.0383(6) 0.8207(7) 0.0745(19) Uani 1 1 d . . . . .
H00S H 0.166175 1.082816 0.872652 0.089 Uiso 1 1 calc R . . . .
C00T C 0.3702(4) 1.0969(6) 0.1615(6) 0.0713(19) Uani 1 1 d . . . . .
C00U C 0.3577(6) 0.2476(5) 0.5808(7) 0.088(2) Uani 1 1 d . . . . .
H00F H 0.288128 0.246681 0.569918 0.132 Uiso 1 1 calc GR . . . .
H00H H 0.378496 0.182445 0.613325 0.132 Uiso 1 1 calc GR . . . .
H00M H 0.389341 0.258279 0.507118 0.132 Uiso 1 1 calc GR . . . .
H00D H 0.460(5) 0.884(4) 0.485(6) 0.076(19) Uiso 1 1 d . . . . .
H00E H 0.381(4) 0.988(5) 0.516(5) 0.058(16) Uiso 1 1 d . . . . .

loop_
_atom_site_aniso_label
_atom_site_aniso_U_11
_atom_site_aniso_U_22
_atom_site_aniso_U_33
_atom_site_aniso_U_23
_atom_site_aniso_U_13
_atom_site_aniso_U_12
S001 0.0654(10) 0.1264(15) 0.0318(7) -0.0026(9) -0.0078(7) 0.0113(9)
O002 0.103(3) 0.071(3) 0.0278(18) -0.004(2) 0.0213(19) 0.011(2)
N003 0.067(3) 0.063(3) 0.029(2) -0.003(2) 0.008(2) 0.003(2)
F004 0.114(4) 0.188(5) 0.071(3) 0.066(3) 0.027(3) 0.017(3)
O005 0.074(3) 0.153(4) 0.053(3) -0.052(3) -0.015(2) 0.005(3)
C006 0.053(3) 0.062(3) 0.030(2) 0.000(3) 0.004(2) -0.003(3)
C007 0.058(3) 0.056(3) 0.039(3) -0.006(2) 0.013(2) -0.003(3)
C008 0.040(3) 0.063(3) 0.028(2) -0.001(2) 0.0050(19) 0.004(2)
C009 0.049(3) 0.081(4) 0.029(3) -0.008(3) 0.001(2) 0.000(3)
C00A 0.053(4) 0.061(4) 0.064(4) 0.000(4) 0.017(3) 0.000(3)
C00B 0.038(3) 0.069(3) 0.030(2) 0.000(3) 0.0039(19) 0.004(2)
C00C 0.046(3) 0.071(3) 0.038(3) -0.003(3) 0.006(2) 0.002(3)
C00D 0.066(4) 0.080(4) 0.034(3) 0.002(3) -0.008(3) 0.007(3)
C00E 0.046(3) 0.092(5) 0.035(3) 0.008(3) 0.001(2) 0.013(3)
C00F 0.049(3) 0.075(4) 0.047(3) -0.017(3) 0.010(2) -0.010(3)
C00G 0.057(4) 0.083(4) 0.053(4) 0.008(4) -0.005(3) 0.003(3)
C00H 0.049(3) 0.102(5) 0.038(3) -0.027(3) 0.005(2) -0.007(3)
C00I 0.080(5) 0.078(4) 0.049(3) -0.006(3) -0.006(3) 0.016(3)
C00J 0.065(4) 0.088(4) 0.054(3) -0.024(3) 0.016(3) -0.001(3)
C00K 0.066(4) 0.088(5) 0.039(3) -0.005(3) -0.001(3) 0.003(3)
C00L 0.073(5) 0.138(7) 0.030(3) 0.008(4) 0.005(3) 0.014(4)
C00M 0.072(4) 0.080(4) 0.053(4) 0.004(3) -0.011(3) -0.014(3)
C00N 0.069(4) 0.070(4) 0.072(4) 0.008(4) 0.012(3) 0.020(3)
C00O 0.062(4) 0.077(4) 0.077(5) 0.027(4) 0.020(3) 0.018(3)
C00P 0.071(4) 0.074(4) 0.051(3) 0.003(3) 0.007(3) 0.015(3)
C00Q 0.055(4) 0.108(5) 0.050(4) 0.025(4) 0.002(3) 0.019(3)
C00R 0.069(4) 0.070(4) 0.040(3) 0.003(3) 0.000(3) -0.009(3)
C00S 0.073(4) 0.078(5) 0.073(4) -0.014(4) 0.022(3) 0.008(4)
C00T 0.049(3) 0.115(6) 0.050(3) 0.027(4) 0.004(3) 0.000(4)
C00U 0.104(6) 0.073(4) 0.087(5) -0.022(4) 0.022(5) -0.015(4)

loop_
_atom_type_symbol
_atom_type_description
_atom_type_scat_dispersion_real
_atom_type_scat_dispersion_imag
_atom_type_scat_source
C C 0.0033 0.0016 'International Tables Vol C Tables 4.2.6.8 and 6.1.1.4'
H H 0.0000 0.0000 'International Tables Vol C Tables 4.2.6.8 and 6.1.1.4'
F F 0.0171 0.0103 'International Tables Vol C Tables 4.2.6.8 and 6.1.1.4'
N N 0.0061 0.0033 'International Tables Vol C Tables 4.2.6.8 and 6.1.1.4'
O O 0.0106 0.0060 'International Tables Vol C Tables 4.2.6.8 and 6.1.1.4'
S S 0.1246 0.1234 'International Tables Vol C Tables 4.2.6.8 and 6.1.1.4'

loop_
_geom_angle_atom_site_label_1
_geom_angle_atom_site_label_2
_geom_angle_atom_site_label_3
_geom_angle
_geom_angle_site_symmetry_1
_geom_angle_site_symmetry_3
_geom_angle_publ_flag
C009 S001 C00E 104.4(3) . . ?
C007 N003 C006 133.0(4) . . ?
C007 N003 C00R 106.4(4) . . ?
C00R N003 C006 120.5(4) . . ?
O002 C006 N003 126.6(5) . . ?
O002 C006 C008 106.0(5) . . ?
C008 C006 N003 127.2(4) . . ?
N003 C007 C00P 126.5(5) . . ?
C00F C007 N003 117.6(5) . . ?
C00F C007 C00P 115.7(5) . . ?
C006 C008 C00B 127.9(4) . . ?
C009 C008 C006 111.4(4) . . ?
C009 C008 C00B 119.9(4) . . ?
C008 C009 S001 99.1(4) . . ?
C008 C009 C00H 134.0(5) . . ?
C00H C009 S001 126.6(4) . . ?
C00O C00A C00C 119.9(6) . . ?
C00O C00A C00U 110.9(6) . . ?
C00U C00A C00C 129.2(6) . . ?
C00C C00B C008 137.8(4) . . ?
C00E C00B C008 117.0(5) . . ?
C00E C00B C00C 105.1(4) . . ?
C00A C00C H00C 114.5 . . ?
C00B C00C C00A 131.0(5) . . ?
C00B C00C H00C 114.5 . . ?
C00I C00D C00K 120.4(6) . . ?
C00I C00D C00M 111.6(6) . . ?
C00M C00D C00K 128.0(5) . . ?
C00B C00E S001 99.5(4) . . ?
C00B C00E C00Q 124.7(6) . . ?
C00Q C00E S001 135.8(5) . . ?
C007 C00F C00H 120.4(5) . . ?
C007 C00F C00J 113.6(6) . . ?
C00J C00F C00H 125.3(5) . . ?
C00K C00G H00G 127.0 . . ?
C00T C00G H00G 127.0 . . ?
C00T C00G C00K 106.0(6) . . ?
O005 C00H C009 124.2(6) . . ?
O005 C00H C00F 109.9(5) . . ?
C009 C00H C00F 125.2(5) . . ?
C00D C00I H00I 124.6 . . ?
C00D C00I C00L 110.8(6) . . ?
C00L C00I H00I 124.6 . . ?
C00F C00J H00J 115.2 . . ?
C00S C00J C00F 129.6(6) . . ?
C00S C00J H00J 115.2 . . ?
C00D C00K H00K 115.3 . . ?
C00G C00K C00D 129.4(6) . . ?
C00G C00K H00K 115.3 . . ?
C00I C00L H00L 116.5 . . ?
C00I C00L C00T 127.0(6) . . ?
C00T C00L H00L 116.5 . . ?
C00D C00M H00A 111.4 . . ?
C00D C00M H00B 111.4 . . ?
H00A C00M H00B 109.3 . . ?
C00R C00M C00D 101.8(5) . . ?
C00R C00M H00A 111.4 . . ?
C00R C00M H00B 111.4 . . ?
C00P C00N H00N 122.7 . . ?
C00S C00N H00N 122.7 . . ?
C00S C00N C00P 114.6(7) . . ?
C00A C00O H00O 124.1 . . ?
C00A C00O C00Q 111.9(6) . . ?
C00Q C00O H00O 124.1 . . ?
C007 C00P H00P 115.3 . . ?
C00N C00P C007 129.4(6) . . ?
C00N C00P H00P 115.3 . . ?
C00E C00Q H00Q 116.3 . . ?
C00O C00Q C00E 127.4(6) . . ?
C00O C00Q H00Q 116.3 . . ?
N003 C00R C00M 106.1(5) . . ?
N003 C00R H00D 108(3) . . ?
N003 C00R H00E 121(3) . . ?
C00M C00R H00D 110(4) . . ?
C00M C00R H00E 105(3) . . ?
H00D C00R H00E 106(4) . . ?
C00J C00S H00S 121.5 . . ?
C00N C00S C00J 117.0(7) . . ?
C00N C00S H00S 121.5 . . ?
F004 C00T C00L 126.9(6) . . ?
C00G C00T F004 106.7(7) . . ?
C00G C00T C00L 126.4(6) . . ?
C00A C00U H00F 109.5 . . ?
C00A C00U H00H 109.5 . . ?
C00A C00U H00M 109.5 . . ?
H00F C00U H00H 109.5 . . ?
H00F C00U H00M 109.5 . . ?
H00H C00U H00M 109.5 . . ?

loop_
_geom_bond_atom_site_label_1
_geom_bond_atom_site_label_2
_geom_bond_distance
_geom_bond_site_symmetry_2
_geom_bond_publ_flag
S001 C009 1.756(5) . ?
S001 C00E 1.789(7) . ?
O002 C006 1.165(6) . ?
N003 C006 1.510(7) . ?
N003 C007 1.410(6) . ?
N003 C00R 1.420(7) . ?
F004 C00T 1.327(7) . ?
O005 C00H 1.179(7) . ?
C006 C008 1.436(6) . ?
C007 C00F 1.275(8) . ?
C007 C00P 1.418(8) . ?
C008 C009 1.305(6) . ?
C008 C00B 1.5521(14) . ?
C009 C00H 1.5517(15) . ?
C00A C00C 1.541(8) . ?
C00A C00O 1.294(9) . ?
C00A C00U 1.513(9) . ?
C00B C00C 1.440(7) . ?
C00B C00E 1.315(7) . ?
C00C H00C 0.9300 . ?
C00D C00I 1.297(8) . ?
C00D C00K 1.563(10) . ?
C00D C00M 1.495(8) . ?
C00E C00Q 1.549(9) . ?
C00F C00H 1.553(8) . ?
C00F C00J 1.402(8) . ?
C00G H00G 0.9300 . ?
C00G C00K 1.376(8) . ?
C00G C00T 1.292(9) . ?
C00I H00I 0.9300 . ?
C00I C00L 1.356(9) . ?
C00J H00J 0.9300 . ?
C00J C00S 1.399(9) . ?
C00K H00K 0.9300 . ?
C00L H00L 0.9300 . ?
C00L C00T 1.510(10) . ?
C00M H00A 0.9700 . ?
C00M H00B 0.9700 . ?
C00M C00R 1.433(8) . ?
C00N H00N 0.9300 . ?
C00N C00P 1.391(8) . ?
C00N C00S 1.236(10) . ?
C00O H00O 0.9300 . ?
C00O C00Q 1.371(9) . ?
C00P H00P 0.9300 . ?
C00Q H00Q 0.9300 . ?
C00R H00D 1.06(7) . ?
C00R H00E 1.12(6) . ?
C00S H00S 0.9300 . ?
C00U H00F 0.9600 . ?
C00U H00H 0.9600 . ?
C00U H00M 0.9600 . ?
